data_4020869
loop_
_publ_author_name
'Hideaki Oshida'
'Akihiko Ishii'
'Juzo Nakayama'

_publ_section_title
;
 Oxidation of cis- and trans-3,5-Di-tert-butyl-3,5-diphenyl-
 1,2,4-trithiolanes: Isolation and Properties
 of the 1-Oxides and the 1,2-Dioxides
;
_journal_name_full 'Journal of Organic Chemistry'
_journal_page_first 1695
_journal_page_last 1703
_journal_paper_doi 10.1021/jo0354591
_journal_volume 69
_journal_year 2004
_chemical_formula_moiety 'C22 H28 O2 S3 '
_chemical_formula_sum 'C22 H28 O2 S3'
_chemical_formula_weight 420.656
_space_group_IT_number 14
_symmetry_cell_setting monoclinic
_symmetry_space_group_name_Hall '-P 2ybc'
_symmetry_space_group_name_H-M 'P 1 21/c 1'
_cell_angle_alpha 90.00
_cell_angle_beta 121.6021(18)
_cell_angle_gamma 90.00
_cell_formula_units_Z 4
_cell_length_a 8.8720(4)
_cell_length_b 20.9510(9)
_cell_length_c 13.5318(6)
_cell_measurement_temperature 298
_cell_volume 2142.3(2)
_exptl_crystal_density_diffrn 1.304
_cod_depositor_comments
;
The following automatic conversions were performed:
'_symmetry_cell_setting' value 'Monoclinic' changed to 'monoclinic'
according to '/home/saulius/struct/CIF-dictionaries/cif_core.dic'
dictionary named 'cif_core.dic' version 2.4.1 from 2010-06-29.

Automatic conversion script
Id: cif_fix_enum 1527 2010-12-29 10:47:43Z saulius 
;
_cod_original_sg_symbol_H-M 'P 21/c'
_cod_database_code 4020869

loop_
_symmetry_equiv_pos_as_xyz
+X,+Y,+Z
-X,-Y,-Z
'-X,+Y+ 1/2,-Z+ 1/2'
'+X,-Y+ 1/2,+Z+ 1/2'

loop_
_atom_site_label
_atom_site_type_symbol
_atom_site_fract_x
_atom_site_fract_y
_atom_site_fract_z
_atom_site_U_iso_or_equiv
_atom_site_adp_type
_atom_site_occupancy
_atom_site_symmetry_multiplicity
_atom_site_calc_flag
_atom_site_refinement_flags
_atom_site_disorder_assembly
_atom_site_disorder_group
S2 S 0.87812(11) 0.15521(4) 0.42051(7) 0.0503(2) Uani 1 1 d . . .
S4 S 0.59947(11) 0.17984(3) 0.18611(6) 0.0444(2) Uani 1 1 d . . .
S1 S 0.65932(14) 0.20823(4) 0.42127(8) 0.0601(3) Uani 1 1 d . . .
C5 C 0.6074(4) 0.24521(13) 0.2812(3) 0.0405(6) Uani 1 1 d . . .
C10 C 0.5965(4) 0.06413(13) 0.2905(3) 0.0429(6) Uani 1 1 d . . .
C3 C 0.7203(4) 0.11199(13) 0.2828(2) 0.0397(6) Uani 1 1 d . . .
C20 C 0.7625(4) 0.29117(13) 0.3152(2) 0.0394(6) Uani 1 1 d . . .
C21 C 0.8372(4) 0.32736(15) 0.4165(3) 0.0476(7) Uani 1 1 d . . .
C6 C 0.8369(4) 0.07991(16) 0.2388(3) 0.0510(7) Uani 1 1 d . . .
C25 C 0.8297(4) 0.29920(15) 0.2437(3) 0.0464(7) Uani 1 1 d . . .
C16 C 0.4217(4) 0.28001(15) 0.2165(3) 0.0507(7) Uani 1 1 d . . .
C7 C 0.9723(7) 0.1265(2) 0.2411(5) 0.0710(11) Uani 1 1 d . . .
O13 O 0.9619(4) 0.11381(13) 0.5236(2) 0.0721(8) Uani 1 1 d . . .
C24 C 0.9677(5) 0.34128(17) 0.2732(4) 0.0577(9) Uani 1 1 d . . .
C23 C 1.0435(5) 0.37509(18) 0.3753(4) 0.0615(9) Uani 1 1 d . . .
C15 C 0.6548(5) 0.02586(16) 0.3879(3) 0.0532(8) Uani 1 1 d . . .
C11 C 0.4252(4) 0.05559(15) 0.1972(3) 0.0559(8) Uani 1 1 d . . .
C14 C 0.5428(6) -0.01873(17) 0.3916(4) 0.0635(9) Uani 1 1 d . . .
O19 O 0.5278(4) 0.16494(14) 0.4127(3) 0.0812(9) Uani 1 1 d . . .
C22 C 0.9770(5) 0.36817(17) 0.4462(3) 0.0569(8) Uani 1 1 d . . .
C17 C 0.2688(5) 0.2357(2) 0.1936(5) 0.0714(12) Uani 1 1 d . . .
C19 C 0.3877(6) 0.3055(2) 0.1013(4) 0.0650(10) Uani 1 1 d . . .
C13 C 0.3735(6) -0.02641(18) 0.2980(5) 0.0733(12) Uani 1 1 d . . .
C12 C 0.3158(5) 0.01038(18) 0.2011(4) 0.0714(11) Uani 1 1 d . . .
C8 C 0.7171(7) 0.0561(2) 0.1146(4) 0.0694(10) Uani 1 1 d . . .
C18 C 0.4212(6) 0.3364(2) 0.2890(5) 0.0688(11) Uani 1 1 d . . .
C9 C 0.9383(7) 0.0220(2) 0.3154(5) 0.0760(13) Uani 1 1 d . . .
H21 H 0.805(5) 0.3247(16) 0.467(3) 0.057(10) Uiso 1 1 d . . .
H25 H 0.790(4) 0.2739(16) 0.182(3) 0.045(9) Uiso 1 1 d . . .
H7A H 0.919(6) 0.164(2) 0.196(4) 0.080(14) Uiso 1 1 d . . .
H7B H 1.060(7) 0.142(2) 0.316(5) 0.103(17) Uiso 1 1 d . . .
H7C H 1.034(6) 0.105(2) 0.211(4) 0.091(15) Uiso 1 1 d . . .
H24 H 1.010(5) 0.3442(16) 0.218(3) 0.051(9) Uiso 1 1 d . . .
H23 H 1.147(5) 0.3999(18) 0.395(3) 0.060(10) Uiso 1 1 d . . .
H15 H 0.779(5) 0.0330(17) 0.458(3) 0.058(10) Uiso 1 1 d . . .
H11 H 0.391(5) 0.0786(18) 0.128(3) 0.063(11) Uiso 1 1 d . . .
H14 H 0.589(5) -0.0420(18) 0.462(4) 0.067(11) Uiso 1 1 d . . .
H22 H 1.028(5) 0.3916(17) 0.516(3) 0.060(10) Uiso 1 1 d . . .
H17A H 0.276(6) 0.229(2) 0.274(5) 0.099(16) Uiso 1 1 d . . .
H17B H 0.277(6) 0.199(2) 0.170(4) 0.075(13) Uiso 1 1 d . . .
H17C H 0.162(8) 0.258(3) 0.133(5) 0.113(18) Uiso 1 1 d . . .
H19A H 0.371(5) 0.274(2) 0.049(4) 0.073(12) Uiso 1 1 d . . .
H19B H 0.481(6) 0.335(2) 0.112(4) 0.076(13) Uiso 1 1 d . . .
H19C H 0.284(6) 0.327(2) 0.062(4) 0.072(12) Uiso 1 1 d . . .
H13 H 0.298(6) -0.055(2) 0.300(4) 0.076(12) Uiso 1 1 d . . .
H12 H 0.207(6) 0.0053(18) 0.139(4) 0.065(11) Uiso 1 1 d . . .
H8A H 0.804(5) 0.036(2) 0.091(4) 0.077(12) Uiso 1 1 d . . .
H8B H 0.639(5) 0.024(2) 0.110(4) 0.070(12) Uiso 1 1 d . . .
H8C H 0.652(6) 0.090(2) 0.058(4) 0.079(13) Uiso 1 1 d . . .
H18A H 0.298(6) 0.3546(19) 0.241(3) 0.069(11) Uiso 1 1 d . . .
H18B H 0.508(6) 0.366(2) 0.297(4) 0.080(13) Uiso 1 1 d . . .
H18C H 0.441(6) 0.320(2) 0.361(4) 0.082(15) Uiso 1 1 d . . .
H9A H 1.015(7) 0.034(3) 0.395(5) 0.102(18) Uiso 1 1 d . . .
H9B H 0.870(6) -0.012(2) 0.313(4) 0.075(14) Uiso 1 1 d . . .
H9C H 1.015(7) 0.004(2) 0.293(4) 0.100(16) Uiso 1 1 d . . .

loop_
_atom_site_aniso_label
_atom_site_aniso_U_11
_atom_site_aniso_U_22
_atom_site_aniso_U_33
_atom_site_aniso_U_23
_atom_site_aniso_U_13
_atom_site_aniso_U_12
S2 0.0478(5) 0.0515(4) 0.0396(4) 0.0008(3) 0.0146(3) -0.0018(3)
S4 0.0537(5) 0.0366(4) 0.0359(4) 0.0003(3) 0.0186(3) 0.0032(3)
S1 0.0880(7) 0.0518(5) 0.0618(6) 0.0039(4) 0.0541(5) 0.0023(4)
C5 0.0425(15) 0.0374(13) 0.0444(15) -0.0028(11) 0.0247(13) -0.0021(11)
C10 0.0419(16) 0.0373(13) 0.0472(16) -0.0017(12) 0.0216(13) 0.0017(12)
C3 0.0378(14) 0.0390(13) 0.0363(14) 0.0014(11) 0.0152(12) 0.0015(11)
C20 0.0360(14) 0.0381(13) 0.0424(15) 0.0005(11) 0.0193(12) 0.0022(11)
C21 0.0499(18) 0.0466(16) 0.0468(17) -0.0056(13) 0.0255(15) -0.0050(13)
C6 0.0536(19) 0.0517(17) 0.0533(18) 0.0043(14) 0.0319(16) 0.0099(14)
C25 0.0459(17) 0.0476(16) 0.0503(17) -0.0007(14) 0.0283(15) 0.0013(13)
C16 0.0369(15) 0.0470(16) 0.069(2) -0.0043(15) 0.0284(15) -0.0030(13)
C7 0.072(3) 0.078(3) 0.084(3) -0.003(2) 0.055(3) -0.005(2)
O13 0.0699(16) 0.0679(16) 0.0474(13) 0.0116(12) 0.0093(12) -0.0049(13)
C24 0.0514(19) 0.0596(19) 0.073(2) 0.0079(17) 0.0405(19) 0.0007(16)
C23 0.0418(18) 0.0565(19) 0.075(2) 0.0038(18) 0.0229(17) -0.0059(15)
C15 0.056(2) 0.0462(16) 0.0560(19) 0.0029(14) 0.0283(17) -0.0022(15)
C11 0.0466(18) 0.0419(16) 0.065(2) 0.0001(15) 0.0191(16) -0.0011(14)
C14 0.079(3) 0.0475(18) 0.075(3) 0.0056(17) 0.047(2) -0.0048(18)
O19 0.098(2) 0.0752(18) 0.103(2) -0.0002(16) 0.075(2) -0.0072(16)
C22 0.0510(19) 0.0503(17) 0.0529(19) -0.0056(15) 0.0157(16) -0.0073(15)
C17 0.044(2) 0.060(2) 0.100(4) -0.006(2) 0.031(2) -0.0140(18)
C19 0.052(2) 0.060(2) 0.071(3) 0.013(2) 0.0240(19) 0.0158(19)
C13 0.068(3) 0.0437(18) 0.123(4) -0.003(2) 0.060(3) -0.0074(18)
C12 0.046(2) 0.0480(19) 0.100(3) -0.002(2) 0.024(2) -0.0046(16)
C8 0.085(3) 0.062(2) 0.067(2) -0.012(2) 0.044(2) 0.005(2)
C18 0.051(2) 0.061(2) 0.103(4) -0.015(2) 0.046(2) 0.0009(18)
C9 0.076(3) 0.072(3) 0.093(4) 0.024(2) 0.053(3) 0.036(2)

loop_
_geom_bond_atom_site_label_1
_geom_bond_atom_site_label_2
_geom_bond_distance
_geom_bond_site_symmetry_2
_geom_bond_publ_flag
S2 O13 1.471(2) . ?
S2 C3 1.876(3) . ?
S2 S1 2.2412(13) . ?
S4 C3 1.847(3) . ?
S4 C5 1.855(3) . ?
S1 O19 1.434(3) . ?
S1 C5 1.868(3) . ?
C5 C20 1.539(4) . ?
C5 C16 1.581(4) . ?
C10 C11 1.387(4) . ?
C10 C15 1.390(4) . ?
C10 C3 1.530(4) . ?
C3 C6 1.588(4) . ?
C20 C25 1.388(4) . ?
C20 C21 1.393(4) . ?
C21 C22 1.381(5) . ?
C6 C8 1.527(5) . ?
C6 C7 1.535(5) . ?
C6 C9 1.542(5) . ?
C25 C24 1.387(5) . ?
C16 C19 1.521(5) . ?
C16 C17 1.536(5) . ?
C16 C18 1.538(5) . ?
C24 C23 1.374(5) . ?
C23 C22 1.373(5) . ?
C15 C14 1.383(5) . ?
C11 C12 1.377(5) . ?
C14 C13 1.376(6) . ?
C13 C12 1.368(7) . ?
C21 H21 0.88(4) . ?
C25 H25 0.89(3) . ?
C7 H7A 0.96(5) . ?
C7 H7B 0.95(6) . ?
C7 H7C 0.94(5) . ?
C24 H24 0.99(4) . ?
C23 H23 0.97(4) . ?
C15 H15 1.02(4) . ?
C11 H11 0.95(4) . ?
C14 H14 0.95(4) . ?
C22 H22 0.95(4) . ?
C17 H17A 1.07(5) . ?
C17 H17B 0.84(5) . ?
C17 H17C 0.99(6) . ?
C19 H19A 0.93(4) . ?
C19 H19B 0.98(4) . ?
C19 H19C 0.91(4) . ?
C13 H13 0.91(4) . ?
C12 H12 0.90(4) . ?
C8 H8A 1.06(4) . ?
C8 H8B 0.95(4) . ?
C8 H8C 0.99(5) . ?
C18 H18A 1.01(4) . ?
C18 H18B 0.95(5) . ?
C18 H18C 0.96(5) . ?
C9 H9A 0.95(5) . ?
C9 H9B 0.92(5) . ?
C9 H9C 0.95(6) . ?
